data_9011299
loop_
_publ_author_name
'Gualtieri, A. F.'

_publ_section_title
;
 Study of NH4+ in the zeolite phillipsite by combined synchrotron powder
 diffraction and IR spectroscopy
 Sample: 1
;
_journal_issue 4
_journal_name_full 'Acta Crystallographica, Section B'
_journal_page_first 584
_journal_page_last 593
_journal_paper_doi 10.1107/S0108768100002032
_journal_volume 56
_journal_year 2000
_chemical_compound_source 'Vallerano, Rome, Italy'
_chemical_formula_structural Na.5(NH4)5Al6Si10O32*9H2O
_chemical_formula_sum 'Al3 H21.52 N2.38 Na0.26 O20.64 Si5'
_space_group_IT_number 11
_symmetry_space_group_name_Hall '-P 2yb'
_symmetry_space_group_name_H-M 'P 1 21/m 1'
_cell_angle_alpha 90
_cell_angle_beta 125.123
_cell_angle_gamma 90
_cell_formula_units_Z 2
_cell_length_a 10.0507
_cell_length_b 14.2016
_cell_length_c 8.7281
_cell_volume 1018.975
_database_code_amcsd 0009922
_exptl_crystal_density_diffrn 1.997
_cod_original_formula_sum 'Na.26 N2.38 (Al3 Si5) O20.64 H21.52'
_cod_database_code 9011299
_amcsd_formula_title Na.5(NH4)5Al6Si10O32*9H2O

loop_
_space_group_symop_operation_xyz
x,y,z
x,1/2-y,z
-x,1/2+y,-z
-x,-y,-z

loop_
_atom_site_label
_atom_site_fract_x
_atom_site_fract_y
_atom_site_fract_z
_atom_site_occupancy
_atom_site_U_iso_or_equiv
_atom_site_type_symbol
_atom_site_attached_hydrogens
NaII* 0.67630 0.19230 0.45500 0.13000 0.03000 Na 0
NI 0.87530 0.25000 0.17160 1.00000 0.08000 N 0
NII 0.40680 0.68910 0.48800 0.69000 0.03700 N 0
AlT1 0.74490 0.02440 0.29060 0.30000 0.04200 Al 0
SiT1 0.74490 0.02440 0.29060 0.70000 0.04200 Si 0
AlT2 0.42130 0.13830 0.00630 0.60000 0.03500 Al 0
SiT2 0.42130 0.13830 0.00630 0.40000 0.03500 Si 0
AlT3 0.05550 0.00550 0.28140 0.15000 0.02700 Al 0
SiT3 0.05550 0.00550 0.28140 0.85000 0.02700 Si 0
AlT4 0.12490 0.13350 0.04790 0.45000 0.03100 Al 0
SiT4 0.12490 0.13350 0.04790 0.55000 0.03100 Si 0
O1 0.13900 0.08720 0.22560 1.00000 0.03900 O 0
O2 0.65030 0.57240 0.18070 1.00000 0.02000 O 0
O3 0.61060 0.10590 0.16840 1.00000 0.05100 O 0
O4 0.01550 0.91100 0.16070 1.00000 0.07700 O 0
O5 0.89520 0.05170 0.26670 1.00000 0.03700 O 0
O6 0.32220 0.37490 0.11460 1.00000 0.03900 O 0
O7 0.79640 0.46880 0.50900 1.00000 0.03700 O 0
O8 0.57100 0.75000 0.06100 1.00000 0.09000 O 0
O9 0.07550 0.25000 0.02690 1.00000 0.05100 O 0
Wat1 0.76370 0.75000 0.44620 1.00000 0.04000 O 2
Wat2 0.94990 0.25000 0.55460 1.00000 0.08000 O 2
Wat3 0.37600 0.80500 0.15400 0.90000 0.06000 O 2
Wat4 0.46400 0.25000 0.50100 0.11000 0.08000 O 2
Wat5 0.50000 0.50000 0.50000 0.73000 0.09000 O 2
HI1 0.85300 0.25000 0.25800 1.00000 0.05000 H 0
HI2 0.98400 0.25000 0.23000 1.00000 0.05000 H 0
HI3 0.83200 0.30200 0.09900 1.00000 0.05000 H 0
HII1 0.32100 0.72300 0.46300 0.69000 0.05000 H 0
HII2 0.42500 0.64200 0.56700 0.69000 0.05000 H 0
HII3 0.49500 0.72700 0.54200 0.69000 0.05000 H 0
HII4 0.38600 0.66500 0.38100 0.69000 0.05000 H 0

loop_
_cod_changelog_entry_id
_cod_changelog_entry_author
_cod_changelog_entry_date
_cod_changelog_entry_text
1
;cod-tools version 3.8.0
Id: cif_guess_AMCSD_atom_types 9581 2023-05-17 12:35:41Z saulius
;
2023-05-18T11:41:30+03:00
;Derived atom types and hydrogen counts
from atom names that follow the AMCSD naming convention
(Wat == water, O-H == hydroxyl).
;

loop_
_cod_related_entry_id
_cod_related_entry_database
_cod_related_entry_code
1 AMCSD 0009922
